data_7704465
loop_
_publ_author_name
'H\"ammer, Matthias'
'Janka, Oliver'
'B\"onnighausen, Judith'
'Klenner, Steffen'
'P\"ottgen, Rainer'
'H\"oppe, Henning A'

_publ_section_title
;
 On the phosphors Na<sub>5</sub>M(WO<sub>4</sub>)<sub>4</sub> (M = Y,
 La-Nd, Sm-Lu, Bi) - crystal structures, thermal decomposition, and
 optical and magnetic properties.
;
_journal_issue 24
_journal_name_full 'Dalton transactions (Cambridge, England : 2003)'
_journal_page_first 8209
_journal_page_last 8225
_journal_paper_doi 10.1039/d0dt00782j
_journal_volume 49
_journal_year 2020
_chemical_formula_moiety 'Na5 O16 Ce1 W4'
_chemical_formula_structural 'Na5 Ce (W O4)4'
_chemical_formula_sum 'Ce Na5 O16 W4'
_chemical_formula_weight 1246.47
_chemical_name_structure_type Na5Lu(WO4)4
_chemical_name_systematic 'pentasodium cerium tetratungstate'
_space_group_crystal_system tetragonal
_space_group_IT_number 88
_space_group_name_Hall '-I 4ad'
_space_group_name_H-M_alt 'I 41/a :2'
_audit_creation_method SHELXL-2014/7
_audit_update_record
;
2020-02-27 deposited with the CCDC.	2020-05-20 downloaded from the CCDC.
;
_cell_angle_alpha 90
_cell_angle_beta 90
_cell_angle_gamma 90
_cell_formula_units_Z 4
_cell_length_a 11.5857(3)
_cell_length_b 11.5857(3)
_cell_length_c 11.5247(4)
_cell_measurement_reflns_used 9235
_cell_measurement_temperature 301(2)
_cell_measurement_theta_max 29.415
_cell_measurement_theta_min 2.493
_cell_volume 1546.94(8)
_computing_structure_refinement 'SHELXL-2014/7 (Sheldrick, 2014)'
_diffrn_ambient_temperature 301(2)
_diffrn_measured_fraction_theta_full 0.984
_diffrn_measured_fraction_theta_max 0.990
_diffrn_measurement_device_type 'D8 Venture Bruker'
_diffrn_measurement_method 'generic phi and omega scans'
_diffrn_radiation_type MoK\a
_diffrn_radiation_wavelength 0.71073
_diffrn_reflns_av_R_equivalents 0.0325
_diffrn_reflns_av_unetI/netI 0.0178
_diffrn_reflns_Laue_measured_fraction_full 0.984
_diffrn_reflns_Laue_measured_fraction_max 0.990
_diffrn_reflns_limit_h_max 16
_diffrn_reflns_limit_h_min -14
_diffrn_reflns_limit_k_max 16
_diffrn_reflns_limit_k_min -15
_diffrn_reflns_limit_l_max 15
_diffrn_reflns_limit_l_min -15
_diffrn_reflns_number 9235
_diffrn_reflns_point_group_measured_fraction_full 0.984
_diffrn_reflns_point_group_measured_fraction_max 0.990
_diffrn_reflns_theta_full 25.242
_diffrn_reflns_theta_max 29.415
_diffrn_reflns_theta_min 2.493
_exptl_absorpt_coefficient_mu 32.736
_exptl_absorpt_correction_type multi-scan
_exptl_absorpt_process_details
; 
 multi-scan absorption correction using SADABS 
(G. M. Sheldrick, (1996). SADABS. Program for Empirical 
Absorption Correction. University of G\"ottingen, Germany.)
;
_exptl_crystal_colour 'pale yellow'
_exptl_crystal_density_diffrn 5.352
_exptl_crystal_description block
_exptl_crystal_F_000 2148
_exptl_crystal_size_max 0.07
_exptl_crystal_size_mid 0.03
_exptl_crystal_size_min 0.03
_exptl_transmission_factor_max 0.7478
_exptl_transmission_factor_min 0.6678
_refine_diff_density_max 2.157
_refine_diff_density_min -2.132
_refine_diff_density_rms 0.357
_refine_ls_extinction_method none
_refine_ls_goodness_of_fit_ref 1.342
_refine_ls_hydrogen_treatment undef
_refine_ls_matrix_type full
_refine_ls_number_parameters 59
_refine_ls_number_reflns 1062
_refine_ls_number_restraints 0
_refine_ls_restrained_S_all 1.342
_refine_ls_R_factor_all 0.0321
_refine_ls_R_factor_gt 0.0302
_refine_ls_shift/su_max 0.001
_refine_ls_shift/su_mean 0.000
_refine_ls_structure_factor_coef Fsqd
_refine_ls_weighting_details 'w=1/[\s^2^(Fo^2^)+124.5303P] where P=(Fo^2^+2Fc^2^)/3'
_refine_ls_weighting_scheme calc
_refine_ls_wR_factor_gt 0.0714
_refine_ls_wR_factor_ref 0.0719
_reflns_Friedel_coverage 0.000
_reflns_number_gt 1008
_reflns_number_total 1062
_reflns_threshold_expression 'I > 2\s(I)'
_cod_data_source_file d0dt00782j2.cif
_cod_data_source_block Na5Ce(WO4)4
_cod_depositor_comments 'Adding full bibliography for 7704452--7704470.cif.'
_cod_original_cell_volume 1546.94(10)
_cod_original_sg_symbol_H-M 'I 41/a'
_cod_database_code 7704465
_shelx_shelxl_version_number 2014/7
_shelx_space_group_comment
;
The symmetry employed for this shelxl refinement is uniquely defined
by the following loop, which should always be used as a source of
symmetry information in preference to the above space-group names.
They are only intended as comments.
;

loop_
_space_group_symop_operation_xyz
'x, y, z'
'-x+1/2, -y, z+1/2'
'-y+3/4, x+1/4, z+1/4'
'y+3/4, -x+3/4, z+3/4'
'x+1/2, y+1/2, z+1/2'
'-x+1, -y+1/2, z+1'
'-y+5/4, x+3/4, z+3/4'
'y+5/4, -x+5/4, z+5/4'
'-x, -y, -z'
'x-1/2, y, -z-1/2'
'y-3/4, -x-1/4, -z-1/4'
'-y-3/4, x-3/4, -z-3/4'
'-x+1/2, -y+1/2, -z+1/2'
'x, y+1/2, -z'
'y-1/4, -x+1/4, -z+1/4'
'-y-1/4, x-1/4, -z-1/4'

loop_
_atom_site_label
_atom_site_type_symbol
_atom_site_fract_x
_atom_site_fract_y
_atom_site_fract_z
_atom_site_U_iso_or_equiv
_atom_site_adp_type
_atom_site_occupancy
_atom_site_site_symmetry_order
_atom_site_calc_flag
_atom_site_refinement_flags_posn
_atom_site_refinement_flags_adp
_atom_site_refinement_flags_occupancy
_atom_site_disorder_assembly
_atom_site_disorder_group
W1 W 0.81951(3) 0.65394(3) 0.10935(3) 0.00927(12) Uani 1 1 d . . . . .
Ce1 Ce 0.5000 0.7500 0.1250 0.00766(19) Uani 1 4 d S T P . .
Na1 Na 0.8776(4) 0.4559(4) -0.1582(4) 0.0162(8) Uani 1 1 d . . . . .
Na2 Na 1.0000 0.7500 -0.1250 0.025(2) Uani 1 4 d S T P . .
O1 O 0.8503(7) 0.7786(7) 0.0255(7) 0.0166(14) Uani 1 1 d . . . . .
O2 O 0.8201(7) 0.5345(7) 0.0138(6) 0.0166(14) Uani 1 1 d . . . . .
O3 O 0.9390(6) 0.6349(6) 0.2061(6) 0.0134(13) Uani 1 1 d . . . . .
O4 O 0.6847(6) 0.6632(7) 0.1869(6) 0.0147(14) Uani 1 1 d . . . . .

loop_
_atom_site_aniso_label
_atom_site_aniso_U_11
_atom_site_aniso_U_22
_atom_site_aniso_U_33
_atom_site_aniso_U_23
_atom_site_aniso_U_13
_atom_site_aniso_U_12
W1 0.00846(18) 0.00948(18) 0.00989(17) 0.00005(13) -0.00015(12) -0.00016(12)
Ce1 0.0077(3) 0.0077(3) 0.0076(4) 0.000 0.000 0.000
Na1 0.016(2) 0.021(2) 0.0119(18) 0.0012(16) 0.0032(15) 0.0031(16)
Na2 0.031(3) 0.031(3) 0.015(4) 0.000 0.000 0.000
O1 0.016(4) 0.016(4) 0.017(4) 0.006(3) -0.003(3) 0.002(3)
O2 0.022(4) 0.017(4) 0.010(3) -0.007(3) -0.002(3) 0.001(3)
O3 0.013(3) 0.015(3) 0.012(3) -0.001(3) -0.004(3) 0.000(3)
O4 0.013(3) 0.018(4) 0.013(3) 0.001(3) -0.001(3) -0.001(3)

loop_
_atom_type_symbol
_atom_type_description
_atom_type_scat_dispersion_real
_atom_type_scat_dispersion_imag
_atom_type_scat_source
O O 0.0106 0.0060 'International Tables Vol C Tables 4.2.6.8 and 6.1.1.4'
Na Na 0.0362 0.0249 'International Tables Vol C Tables 4.2.6.8 and 6.1.1.4'
Ce Ce -0.2486 2.6331 'International Tables Vol C Tables 4.2.6.8 and 6.1.1.4'
W W -0.8490 6.8722 'International Tables Vol C Tables 4.2.6.8 and 6.1.1.4'

loop_
_geom_angle_atom_site_label_1
_geom_angle_atom_site_label_2
_geom_angle_atom_site_label_3
_geom_angle
_geom_angle_site_symmetry_1
_geom_angle_site_symmetry_3
_geom_angle_publ_flag
O2 W1 O1 107.3(4) . . ?
O2 W1 O3 106.7(3) . . ?
O1 W1 O3 106.5(3) . . ?
O2 W1 O4 111.0(4) . . ?
O1 W1 O4 113.3(3) . . ?
O3 W1 O4 111.6(3) . . ?
O2 W1 Na1 40.6(3) . 8_454 ?
O1 W1 Na1 142.9(3) . 8_454 ?
O3 W1 Na1 102.1(2) . 8_454 ?
O4 W1 Na1 76.1(3) . 8_454 ?
O2 W1 Na2 76.8(3) . . ?
O1 W1 Na2 38.9(3) . . ?
O3 W1 Na2 93.2(2) . . ?
O4 W1 Na2 149.2(2) . . ?
Na1 W1 Na2 117.46(7) 8_454 . ?
O2 W1 Na1 148.8(3) . 14 ?
O1 W1 Na1 42.1(3) . 14 ?
O3 W1 Na1 83.0(2) . 14 ?
O4 W1 Na1 91.5(3) . 14 ?
Na1 W1 Na1 167.60(10) 8_454 14 ?
Na2 W1 Na1 73.04(7) . 14 ?
O2 W1 Na1 98.5(3) . 11_675 ?
O1 W1 Na1 33.7(3) . 11_675 ?
O3 W1 Na1 139.0(2) . 11_675 ?
O4 W1 Na1 87.8(2) . 11_675 ?
Na1 W1 Na1 117.87(9) 8_454 11_675 ?
Na2 W1 Na1 61.38(7) . 11_675 ?
Na1 W1 Na1 59.82(10) 14 11_675 ?
O3 Ce1 O3 128.6(2) 13_665 4_464 ?
O3 Ce1 O3 128.6(2) 13_665 7_544 ?
O3 Ce1 O3 75.6(3) 4_464 7_544 ?
O3 Ce1 O3 75.6(3) 13_665 10_556 ?
O3 Ce1 O3 128.6(2) 4_464 10_556 ?
O3 Ce1 O3 128.6(2) 7_544 10_556 ?
O3 Ce1 O4 75.1(2) 13_665 . ?
O3 Ce1 O4 144.5(2) 4_464 . ?
O3 Ce1 O4 69.0(2) 7_544 . ?
O3 Ce1 O4 78.5(2) 10_556 . ?
O3 Ce1 O4 144.5(2) 13_665 15_565 ?
O3 Ce1 O4 78.5(2) 4_464 15_565 ?
O3 Ce1 O4 75.1(2) 7_544 15_565 ?
O3 Ce1 O4 69.0(2) 10_556 15_565 ?
O4 Ce1 O4 94.79(9) . 15_565 ?
O3 Ce1 O4 69.0(2) 13_665 12_766 ?
O3 Ce1 O4 75.1(2) 4_464 12_766 ?
O3 Ce1 O4 78.5(2) 7_544 12_766 ?
O3 Ce1 O4 144.5(2) 10_556 12_766 ?
O4 Ce1 O4 94.79(9) . 12_766 ?
O4 Ce1 O4 146.4(3) 15_565 12_766 ?
O3 Ce1 O4 78.5(2) 13_665 6_564 ?
O3 Ce1 O4 69.0(2) 4_464 6_564 ?
O3 Ce1 O4 144.5(2) 7_544 6_564 ?
O3 Ce1 O4 75.1(2) 10_556 6_564 ?
O4 Ce1 O4 146.4(3) . 6_564 ?
O4 Ce1 O4 94.79(9) 15_565 6_564 ?
O4 Ce1 O4 94.79(9) 12_766 6_564 ?
O3 Ce1 Na1 156.59(18) 13_665 16_655 ?
O3 Ce1 Na1 40.03(18) 4_464 16_655 ?
O3 Ce1 Na1 73.04(18) 7_544 16_655 ?
O3 Ce1 Na1 98.03(19) 10_556 16_655 ?
O4 Ce1 Na1 126.32(19) . 16_655 ?
O4 Ce1 Na1 38.52(18) 15_565 16_655 ?
O4 Ce1 Na1 113.32(18) 12_766 16_655 ?
O4 Ce1 Na1 78.13(18) 6_564 16_655 ?
O3 Ce1 Na1 40.03(18) 13_665 5_455 ?
O3 Ce1 Na1 98.03(19) 4_464 5_455 ?
O3 Ce1 Na1 156.59(18) 7_544 5_455 ?
O3 Ce1 Na1 73.04(18) 10_556 5_455 ?
O4 Ce1 Na1 113.32(18) . 5_455 ?
O4 Ce1 Na1 126.32(19) 15_565 5_455 ?
O4 Ce1 Na1 78.13(18) 12_766 5_455 ?
O4 Ce1 Na1 38.52(18) 6_564 5_455 ?
Na1 Ce1 Na1 116.59(7) 16_655 5_455 ?
O3 Ce1 Na1 73.04(18) 13_665 2_665 ?
O3 Ce1 Na1 156.59(18) 4_464 2_665 ?
O3 Ce1 Na1 98.03(19) 7_544 2_665 ?
O3 Ce1 Na1 40.03(18) 10_556 2_665 ?
O4 Ce1 Na1 38.52(18) . 2_665 ?
O4 Ce1 Na1 78.13(18) 15_565 2_665 ?
O4 Ce1 Na1 126.32(19) 12_766 2_665 ?
O4 Ce1 Na1 113.32(18) 6_564 2_665 ?
Na1 Ce1 Na1 116.59(7) 16_655 2_665 ?
Na1 Ce1 Na1 96.01(13) 5_455 2_665 ?
O3 Ce1 Na1 98.03(19) 13_665 11_675 ?
O3 Ce1 Na1 73.04(18) 4_464 11_675 ?
O3 Ce1 Na1 40.03(18) 7_544 11_675 ?
O3 Ce1 Na1 156.59(18) 10_556 11_675 ?
O4 Ce1 Na1 78.13(18) . 11_675 ?
O4 Ce1 Na1 113.32(18) 15_565 11_675 ?
O4 Ce1 Na1 38.52(18) 12_766 11_675 ?
O4 Ce1 Na1 126.32(19) 6_564 11_675 ?
Na1 Ce1 Na1 96.01(13) 16_655 11_675 ?
Na1 Ce1 Na1 116.59(7) 5_455 11_675 ?
Na1 Ce1 Na1 116.59(7) 2_665 11_675 ?
O2 Na1 O4 143.0(3) . 2_664 ?
O2 Na1 O1 110.0(3) . 16_755 ?
O4 Na1 O1 96.9(3) 2_664 16_755 ?
O2 Na1 O3 128.6(3) . 9_765 ?
O4 Na1 O3 81.0(3) 2_664 9_765 ?
O1 Na1 O3 77.2(3) 16_755 9_765 ?
O2 Na1 O2 83.1(2) . 7_544 ?
O4 Na1 O2 78.8(3) 2_664 7_544 ?
O1 Na1 O2 76.5(3) 16_755 7_544 ?
O3 Na1 O2 144.5(3) 9_765 7_544 ?
O2 Na1 O1 76.5(3) . 14_545 ?
O4 Na1 O1 86.9(3) 2_664 14_545 ?
O1 Na1 O1 160.1(3) 16_755 14_545 ?
O3 Na1 O1 84.1(3) 9_765 14_545 ?
O2 Na1 O1 123.3(3) 7_544 14_545 ?
O2 Na1 W1 62.0(2) . 7_544 ?
O4 Na1 W1 88.8(2) 2_664 7_544 ?
O1 Na1 W1 101.0(2) 16_755 7_544 ?
O3 Na1 W1 169.3(2) 9_765 7_544 ?
O2 Na1 W1 27.83(17) 7_544 7_544 ?
O1 Na1 W1 98.6(2) 14_545 7_544 ?
O2 Na1 W1 101.4(2) . 14_545 ?
O4 Na1 W1 59.7(2) 2_664 14_545 ?
O1 Na1 W1 147.7(2) 16_755 14_545 ?
O3 Na1 W1 77.2(2) 9_765 14_545 ?
O2 Na1 W1 115.8(2) 7_544 14_545 ?
O1 Na1 W1 27.45(17) 14_545 14_545 ?
W1 Na1 W1 100.41(11) 7_544 14_545 ?
O2 Na1 Na1 42.0(2) . 8_454 ?
O4 Na1 Na1 106.0(2) 2_664 8_454 ?
O1 Na1 Na1 151.3(2) 16_755 8_454 ?
O3 Na1 Na1 122.9(2) 9_765 8_454 ?
O2 Na1 Na1 90.8(2) 7_544 8_454 ?
O1 Na1 Na1 41.5(2) 14_545 8_454 ?
W1 Na1 Na1 63.06(8) 7_544 8_454 ?
W1 Na1 Na1 61.03(12) 14_545 8_454 ?
O2 Na1 Na1 113.1(3) . 7_544 ?
O4 Na1 Na1 68.92(19) 2_664 7_544 ?
O1 Na1 Na1 45.2(2) 16_755 7_544 ?
O3 Na1 Na1 106.8(2) 9_765 7_544 ?
O2 Na1 Na1 38.25(18) 7_544 7_544 ?
O1 Na1 Na1 150.9(2) 14_545 7_544 ?
W1 Na1 Na1 66.07(9) 7_544 7_544 ?
W1 Na1 Na1 127.25(11) 14_545 7_544 ?
Na1 Na1 Na1 128.99(9) 8_454 7_544 ?
O2 Na1 W1 127.3(3) . 16_755 ?
O4 Na1 W1 86.7(2) 2_664 16_755 ?
O1 Na1 W1 24.10(19) 16_755 16_755 ?
O3 Na1 W1 53.89(19) 9_765 16_755 ?
O2 Na1 W1 95.9(2) 7_544 16_755 ?
O1 Na1 W1 138.0(2) 14_545 16_755 ?
W1 Na1 W1 122.68(12) 7_544 16_755 ?
W1 Na1 W1 125.04(12) 14_545 16_755 ?
Na1 Na1 W1 166.56(12) 8_454 16_755 ?
Na1 Na1 W1 59.14(11) 7_544 16_755 ?
O2 Na1 Na2 69.8(2) . . ?
O4 Na1 Na2 136.8(2) 2_664 . ?
O1 Na1 Na2 41.2(2) 16_755 . ?
O3 Na1 Na2 95.0(2) 9_765 . ?
O2 Na1 Na2 80.6(2) 7_544 . ?
O1 Na1 Na2 135.8(2) 14_545 . ?
W1 Na1 Na2 90.28(10) 7_544 . ?
W1 Na1 Na2 161.07(13) 14_545 . ?
Na1 Na1 Na2 111.84(9) 8_454 . ?
Na1 Na1 Na2 71.38(13) 7_544 . ?
W1 Na1 Na2 58.20(7) 16_755 . ?
O1 Na2 O1 119.4(2) 16_755 6_664 ?
O1 Na2 O1 91.0(3) 16_755 11_675 ?
O1 Na2 O1 119.4(2) 6_664 11_675 ?
O1 Na2 O1 119.4(2) 16_755 . ?
O1 Na2 O1 91.0(3) 6_664 . ?
O1 Na2 O1 119.4(2) 11_675 . ?
O1 Na2 W1 145.27(18) 16_755 6_664 ?
O1 Na2 W1 26.73(17) 6_664 6_664 ?
O1 Na2 W1 103.39(17) 11_675 6_664 ?
O1 Na2 W1 80.78(18) . 6_664 ?
O1 Na2 W1 26.73(17) 16_755 16_755 ?
O1 Na2 W1 103.39(17) 6_664 16_755 ?
O1 Na2 W1 80.78(18) 11_675 16_755 ?
O1 Na2 W1 145.27(18) . 16_755 ?
W1 Na2 W1 124.416(7) 6_664 16_755 ?
O1 Na2 W1 80.78(18) 16_755 11_675 ?
O1 Na2 W1 145.27(18) 6_664 11_675 ?
O1 Na2 W1 26.73(17) 11_675 11_675 ?
O1 Na2 W1 103.39(17) . 11_675 ?
W1 Na2 W1 124.416(7) 6_664 11_675 ?
W1 Na2 W1 82.508(12) 16_755 11_675 ?
O1 Na2 W1 103.39(17) 16_755 . ?
O1 Na2 W1 80.78(18) 6_664 . ?
O1 Na2 W1 145.27(18) 11_675 . ?
O1 Na2 W1 26.73(17) . . ?
W1 Na2 W1 82.507(12) 6_664 . ?
W1 Na2 W1 124.416(7) 16_755 . ?
W1 Na2 W1 124.416(7) 11_675 . ?
O1 Na2 Na1 39.91(18) 16_755 . ?
O1 Na2 Na1 102.54(19) 6_664 . ?
O1 Na2 Na1 128.50(18) 11_675 . ?
O1 Na2 Na1 85.84(19) . . ?
W1 Na2 Na1 125.77(7) 6_664 . ?
W1 Na2 Na1 60.42(6) 16_755 . ?
W1 Na2 Na1 109.79(7) 11_675 . ?
W1 Na2 Na1 64.57(6) . . ?
O1 Na2 Na1 128.50(18) 16_755 6_664 ?
O1 Na2 Na1 85.84(19) 6_664 6_664 ?
O1 Na2 Na1 39.91(18) 11_675 6_664 ?
O1 Na2 Na1 102.54(19) . 6_664 ?
W1 Na2 Na1 64.57(6) 6_664 6_664 ?
W1 Na2 Na1 109.79(7) 16_755 6_664 ?
W1 Na2 Na1 60.42(6) 11_675 6_664 ?
W1 Na2 Na1 125.77(7) . 6_664 ?
Na1 Na2 Na1 168.16(13) . 6_664 ?
O1 Na2 Na1 85.84(19) 16_755 16_755 ?
O1 Na2 Na1 39.91(18) 6_664 16_755 ?
O1 Na2 Na1 102.54(19) 11_675 16_755 ?
O1 Na2 Na1 128.50(18) . 16_755 ?
W1 Na2 Na1 60.42(6) 6_664 16_755 ?
W1 Na2 Na1 64.57(6) 16_755 16_755 ?
W1 Na2 Na1 125.77(7) 11_675 16_755 ?
W1 Na2 Na1 109.79(7) . 16_755 ?
Na1 Na2 Na1 90.610(13) . 16_755 ?
Na1 Na2 Na1 90.610(13) 6_664 16_755 ?
O1 Na2 Na1 102.54(19) 16_755 11_675 ?
O1 Na2 Na1 128.50(18) 6_664 11_675 ?
O1 Na2 Na1 85.84(19) 11_675 11_675 ?
O1 Na2 Na1 39.91(18) . 11_675 ?
W1 Na2 Na1 109.79(7) 6_664 11_675 ?
W1 Na2 Na1 125.77(7) 16_755 11_675 ?
W1 Na2 Na1 64.57(6) 11_675 11_675 ?
W1 Na2 Na1 60.42(6) . 11_675 ?
Na1 Na2 Na1 90.609(13) . 11_675 ?
Na1 Na2 Na1 90.610(13) 6_664 11_675 ?
Na1 Na2 Na1 168.16(13) 16_755 11_675 ?
W1 O1 Na1 122.2(4) . 11_675 ?
W1 O1 Na2 114.4(4) . . ?
Na1 O1 Na2 98.9(3) 11_675 . ?
W1 O1 Na1 110.5(4) . 14 ?
Na1 O1 Na1 93.4(3) 11_675 14 ?
Na2 O1 Na1 115.9(3) . 14 ?
W1 O2 Na1 148.7(5) . . ?
W1 O2 Na1 111.5(4) . 8_454 ?
Na1 O2 Na1 99.7(3) . 8_454 ?
W1 O3 Na1 125.9(4) . 9_765 ?
W1 O3 Ce1 130.3(4) . 13_665 ?
Na1 O3 Ce1 99.4(3) 9_765 13_665 ?
W1 O4 Na1 127.1(4) . 2_665 ?
W1 O4 Ce1 129.2(4) . . ?
Na1 O4 Ce1 101.0(3) 2_665 . ?

loop_
_geom_bond_atom_site_label_1
_geom_bond_atom_site_label_2
_geom_bond_distance
_geom_bond_site_symmetry_2
_geom_bond_publ_flag
W1 O2 1.768(7) . ?
W1 O1 1.775(7) . ?
W1 O3 1.791(7) . ?
W1 O4 1.803(7) . ?
W1 Na1 3.523(4) 8_454 ?
W1 Na2 3.5925(4) . ?
W1 Na1 3.607(5) 14 ?
W1 Na1 3.676(4) 11_675 ?
Ce1 O3 2.463(7) 13_665 ?
Ce1 O3 2.463(7) 4_464 ?
Ce1 O3 2.463(7) 7_544 ?
Ce1 O3 2.463(7) 10_556 ?
Ce1 O4 2.470(7) . ?
Ce1 O4 2.470(7) 15_565 ?
Ce1 O4 2.470(7) 12_766 ?
Ce1 O4 2.470(7) 6_564 ?
Ce1 Na1 3.734(4) 16_655 ?
Ce1 Na1 3.734(4) 5_455 ?
Ce1 Na1 3.734(4) 2_665 ?
Ce1 Na1 3.734(4) 11_675 ?
Na1 O2 2.281(8) . ?
Na1 O4 2.369(8) 2_664 ?
Na1 O1 2.409(8) 16_755 ?
Na1 O3 2.435(8) 9_765 ?
Na1 O2 2.467(9) 7_544 ?
Na1 O1 2.581(9) 14_545 ?
Na1 W1 3.523(4) 7_544 ?
Na1 W1 3.607(5) 14_545 ?
Na1 Na1 3.632(4) 8_454 ?
Na1 Na1 3.632(4) 7_544 ?
Na1 W1 3.676(4) 16_755 ?
Na1 Na2 3.710(5) . ?
Na2 O1 2.475(8) 16_755 ?
Na2 O1 2.475(8) 6_664 ?
Na2 O1 2.475(8) 11_675 ?
Na2 O1 2.475(8) . ?
Na2 W1 3.5924(4) 6_664 ?
Na2 W1 3.5924(4) 16_755 ?
Na2 W1 3.5924(4) 11_675 ?
Na2 Na1 3.710(5) 6_664 ?
Na2 Na1 3.710(5) 16_755 ?
Na2 Na1 3.710(5) 11_675 ?
O1 Na1 2.409(8) 11_675 ?
O1 Na1 2.581(9) 14 ?
O2 Na1 2.467(9) 8_454 ?
O3 Na1 2.434(8) 9_765 ?
O3 Ce1 2.463(7) 13_665 ?
O4 Na1 2.369(8) 2_665 ?
